data_4501570
loop_
_publ_author_name
'Hulvey, Zeric'
'Furman, Joshua D.'
'Turner, Sara A.'
'Tang, Min'
'Cheetham, Anthony K.'

_publ_section_title
;
 Dimensionality Trends in Metal&#x2212;Organic Frameworks Containing
 Perfluorinated or Nonfluorinated Benzenedicarboxylates
;
_journal_issue 5
_journal_name_full 'Crystal Growth &amp; Design'
_journal_page_first 2041
_journal_paper_doi 10.1021/cg100121n
_journal_volume 10
_journal_year 2010
_chemical_formula_sum 'C21 H18 Co N2 O4'
_chemical_formula_weight 421.32
_chemical_name_common Cobalt-bipyridylpropane-terephthalate
_chemical_name_systematic
; 
 ? 
;
_space_group_IT_number 61
_symmetry_cell_setting orthorhombic
_symmetry_space_group_name_Hall '-P 2ac 2ab'
_symmetry_space_group_name_H-M 'P b c a'
_atom_sites_solution_hydrogens geom
_atom_sites_solution_primary direct
_atom_sites_solution_secondary difmap
_audit_creation_method SHELXL-97
_cell_angle_alpha 90.00
_cell_angle_beta 90.00
_cell_angle_gamma 90.00
_cell_formula_units_Z 8
_cell_length_a 11.73(3)
_cell_length_b 16.68(3)
_cell_length_c 19.55(7)
_cell_measurement_temperature 293(2)
_cell_volume 3825(18)
_computing_cell_refinement 'Bruker XSCANS'
_computing_data_collection 'Bruker XSCANS'
_computing_data_reduction 'Bruker SHELXTL'
_computing_molecular_graphics 'Bruker SHELXTL'
_computing_publication_material 'Bruker SHELXTL'
_computing_structure_refinement 'SHELXL-97 (Sheldrick, 1997)'
_computing_structure_solution 'SHELXS-97 (Sheldrick, 1990)'
_diffrn_ambient_temperature 293(2)
_diffrn_measured_fraction_theta_full 0.992
_diffrn_measured_fraction_theta_max 0.992
_diffrn_measurement_device_type 'Area Detector CCD'
_diffrn_measurement_method 'Phi and Omega Scans'
_diffrn_radiation_monochromator graphite
_diffrn_radiation_source 'fine-focus sealed tube'
_diffrn_radiation_type MoK\a
_diffrn_radiation_wavelength 0.71073
_diffrn_reflns_av_R_equivalents 0.0534
_diffrn_reflns_av_sigmaI/netI 0.0335
_diffrn_reflns_limit_h_max 14
_diffrn_reflns_limit_h_min -13
_diffrn_reflns_limit_k_max 20
_diffrn_reflns_limit_k_min -20
_diffrn_reflns_limit_l_max 23
_diffrn_reflns_limit_l_min -24
_diffrn_reflns_number 29508
_diffrn_reflns_theta_full 26.37
_diffrn_reflns_theta_max 26.37
_diffrn_reflns_theta_min 2.08
_exptl_absorpt_coefficient_mu 0.927
_exptl_absorpt_correction_T_max 0.911
_exptl_absorpt_correction_T_min 0.690
_exptl_absorpt_correction_type multi-scan
_exptl_absorpt_process_details SADABS
_exptl_crystal_colour blue-purple
_exptl_crystal_density_diffrn 1.463
_exptl_crystal_density_method 'not measured'
_exptl_crystal_description Block
_exptl_crystal_F_000 1736
_exptl_crystal_size_max 0.3
_exptl_crystal_size_mid 0.25
_exptl_crystal_size_min 0.1
_refine_diff_density_max 1.304
_refine_diff_density_min -0.296
_refine_diff_density_rms 0.108
_refine_ls_extinction_method none
_refine_ls_goodness_of_fit_ref 1.105
_refine_ls_hydrogen_treatment constr
_refine_ls_matrix_type full
_refine_ls_number_parameters 253
_refine_ls_number_reflns 3887
_refine_ls_number_restraints 0
_refine_ls_restrained_S_all 1.105
_refine_ls_R_factor_all 0.0945
_refine_ls_R_factor_gt 0.0661
_refine_ls_shift/su_max 0.001
_refine_ls_shift/su_mean 0.000
_refine_ls_structure_factor_coef Fsqd
_refine_ls_weighting_details 'calc w=1/[\s^2^(Fo^2^)+(0.0816P)^2^+2.3607P] where P=(Fo^2^+2Fc^2^)/3'
_refine_ls_weighting_scheme calc
_refine_ls_wR_factor_gt 0.1410
_refine_ls_wR_factor_ref 0.1566
_reflns_number_gt 2830
_reflns_number_total 3887
_reflns_threshold_expression >2sigma(I)
_cod_data_source_file cg100121n_si_002.cif
_cod_data_source_block compound_3
_cod_depositor_comments
;
The following automatic conversions were performed:

'_symmetry_cell_setting' value 'Orthorhombic' changed to
'orthorhombic' according to
/home/saulius/struct/CIF-dictionaries/cif_core.dic dictionary named
'cif_core.dic' version 2.4.2 from 2011-04-26.

Automatic conversion script
Id: cif_fix_values 1715 2011-07-08 13:25:40Z adriana 
;
_cod_original_cell_volume 3825(19)
_cod_original_sg_symbol_H-M Pbca
_cod_original_formula_sum 'C21 H18 Co1 N2 O4'
_cod_database_code 4501570

loop_
_symmetry_equiv_pos_as_xyz
'x, y, z'
'-x+1/2, -y, z+1/2'
'-x, y+1/2, -z+1/2'
'x+1/2, -y+1/2, -z'
'-x, -y, -z'
'x-1/2, y, -z-1/2'
'x, -y-1/2, z-1/2'
'-x-1/2, y-1/2, z'

loop_
_atom_site_label
_atom_site_type_symbol
_atom_site_fract_x
_atom_site_fract_y
_atom_site_fract_z
_atom_site_U_iso_or_equiv
_atom_site_adp_type
_atom_site_occupancy
_atom_site_symmetry_multiplicity
_atom_site_calc_flag
_atom_site_refinement_flags
O4 O 0.4893(4) 0.30795(18) 0.79359(15) 0.0810(11) Uani 1 1 d .
O3 O 0.6136(3) 0.3960(3) 0.76405(19) 0.1101(16) Uani 1 1 d .
N2 N 1.4201(3) 0.02649(18) 0.36077(14) 0.0390(7) Uani 1 1 d .
C21 C 1.3754(4) 0.0039(3) 0.3010(2) 0.0588(11) Uani 1 1 d .
H21 H 1.4016 0.0283 0.2612 0.071 Uiso 1 1 calc R
C17 C 1.3799(3) -0.0109(2) 0.41608(19) 0.0467(9) Uani 1 1 d .
H17 H 1.4096 0.0032 0.4585 0.056 Uiso 1 1 calc R
C18 C 1.2972(3) -0.0689(2) 0.4138(2) 0.0509(10) Uani 1 1 d .
H18 H 1.2719 -0.0924 0.4541 0.061 Uiso 1 1 calc R
C20 C 1.2920(4) -0.0538(3) 0.2958(2) 0.0656(12) Uani 1 1 d .
H20 H 1.2626 -0.0668 0.2530 0.079 Uiso 1 1 calc R
C19 C 1.2517(3) -0.0924(2) 0.3525(2) 0.0484(10) Uani 1 1 d .
Co1 Co 0.54286(4) 0.11594(3) 0.37082(2) 0.03491(19) Uani 1 1 d .
C5 C 0.4692(3) 0.2265(2) 0.58984(18) 0.0443(9) Uani 1 1 d .
H5 H 0.4087 0.1950 0.5749 0.053 Uiso 1 1 calc R
N1 N 0.6876(2) 0.04925(16) 0.39527(15) 0.0385(7) Uani 1 1 d .
O1 O 0.4853(2) 0.15497(17) 0.46186(13) 0.0527(7) Uani 1 1 d .
O2 O 0.6338(3) 0.22787(15) 0.43381(13) 0.0550(7) Uani 1 1 d .
C2 C 0.6451(4) 0.3222(2) 0.6347(2) 0.0528(10) Uani 1 1 d .
H2 H 0.7040 0.3552 0.6496 0.063 Uiso 1 1 calc R
C4 C 0.4695(3) 0.2551(2) 0.65602(18) 0.0469(9) Uani 1 1 d .
H4 H 0.4101 0.2420 0.6855 0.056 Uiso 1 1 calc R
C15 C 1.0392(3) -0.1138(2) 0.3454(3) 0.0563(11) Uani 1 1 d .
H15A H 1.0392 -0.0718 0.3110 0.068 Uiso 1 1 calc R
H15B H 0.9834 -0.1537 0.3318 0.068 Uiso 1 1 calc R
C12 C 0.7895(3) -0.0734(2) 0.4068(2) 0.0527(10) Uani 1 1 d .
H12 H 0.7868 -0.1289 0.4104 0.063 Uiso 1 1 calc R
C7 C 0.5591(3) 0.2077(2) 0.47572(18) 0.0408(8) Uani 1 1 d .
C3 C 0.5568(3) 0.3027(2) 0.67841(18) 0.0453(9) Uani 1 1 d .
C6 C 0.5570(3) 0.2438(2) 0.54566(17) 0.0384(8) Uani 1 1 d .
C10 C 0.8895(3) 0.0484(2) 0.4046(2) 0.0512(10) Uani 1 1 d .
H10 H 0.9567 0.0779 0.4061 0.061 Uiso 1 1 calc R
C11 C 0.8937(3) -0.0341(2) 0.40894(18) 0.0424(8) Uani 1 1 d .
C9 C 0.7873(3) 0.0870(2) 0.3981(2) 0.0503(10) Uani 1 1 d .
H9 H 0.7876 0.1426 0.3956 0.060 Uiso 1 1 calc R
C1 C 0.6454(3) 0.2923(2) 0.56808(19) 0.0436(9) Uani 1 1 d .
H1 H 0.7051 0.3049 0.5386 0.052 Uiso 1 1 calc R
C8 C 0.5536(4) 0.3363(3) 0.7505(2) 0.0610(12) Uani 1 1 d .
C14 C 1.0042(3) -0.0785(2) 0.4130(2) 0.0534(10) Uani 1 1 d .
H14A H 0.9973 -0.1212 0.4465 0.064 Uiso 1 1 calc R
H14B H 1.0633 -0.0421 0.4287 0.064 Uiso 1 1 calc R
C13 C 0.6913(3) -0.0309(2) 0.3995(2) 0.0474(9) Uani 1 1 d .
H13 H 0.6229 -0.0590 0.3974 0.057 Uiso 1 1 calc R
C16 C 1.1574(3) -0.1530(2) 0.3474(3) 0.0643(13) Uani 1 1 d .
H16A H 1.1614 -0.1889 0.3864 0.077 Uiso 1 1 calc R
H16B H 1.1680 -0.1848 0.3063 0.077 Uiso 1 1 calc R

loop_
_atom_site_aniso_label
_atom_site_aniso_U_11
_atom_site_aniso_U_22
_atom_site_aniso_U_33
_atom_site_aniso_U_23
_atom_site_aniso_U_13
_atom_site_aniso_U_12
O4 0.158(3) 0.0569(19) 0.0278(15) -0.0042(13) 0.0095(19) -0.005(2)
O3 0.085(3) 0.170(4) 0.076(3) -0.077(3) 0.019(2) -0.044(3)
N2 0.0396(16) 0.0450(17) 0.0323(16) -0.0029(13) -0.0022(12) 0.0020(14)
C21 0.066(3) 0.078(3) 0.033(2) -0.0056(19) -0.0009(19) -0.016(2)
C17 0.042(2) 0.061(2) 0.038(2) 0.0038(17) -0.0071(16) -0.0037(18)
C18 0.043(2) 0.057(2) 0.053(2) 0.0096(19) -0.0032(18) -0.0028(19)
C20 0.066(3) 0.082(3) 0.048(3) -0.022(2) -0.013(2) -0.013(2)
C19 0.037(2) 0.0411(19) 0.067(3) -0.0091(19) -0.0054(19) 0.0073(17)
Co1 0.0428(3) 0.0356(3) 0.0263(3) 0.00042(18) 0.00075(19) 0.0028(2)
C5 0.058(2) 0.0386(19) 0.037(2) -0.0047(15) -0.0001(17) -0.0089(16)
N1 0.0380(17) 0.0385(16) 0.0391(16) 0.0030(13) 0.0013(13) -0.0016(13)
O1 0.0646(18) 0.0559(16) 0.0375(14) -0.0156(13) -0.0028(13) -0.0023(14)
O2 0.0794(19) 0.0484(16) 0.0373(14) -0.0018(12) 0.0134(14) 0.0052(14)
C2 0.051(2) 0.053(2) 0.054(2) -0.0133(19) -0.0078(19) 0.0032(19)
C4 0.065(3) 0.043(2) 0.0328(19) 0.0011(16) 0.0091(18) 0.0010(18)
C15 0.033(2) 0.049(2) 0.087(3) -0.012(2) -0.015(2) 0.0003(17)
C12 0.046(2) 0.0340(19) 0.078(3) 0.0072(19) -0.005(2) -0.0030(17)
C7 0.055(2) 0.0357(18) 0.0320(19) -0.0025(15) -0.0038(17) 0.0112(17)
C3 0.063(3) 0.041(2) 0.0316(19) -0.0053(15) -0.0063(18) 0.0127(18)
C6 0.053(2) 0.0328(17) 0.0299(17) -0.0027(14) -0.0030(15) 0.0076(16)
C10 0.032(2) 0.048(2) 0.073(3) 0.005(2) -0.0025(19) -0.0107(17)
C11 0.038(2) 0.048(2) 0.041(2) 0.0054(16) -0.0035(16) -0.0053(16)
C9 0.042(2) 0.0357(19) 0.073(3) 0.0037(19) 0.004(2) -0.0054(17)
C1 0.042(2) 0.047(2) 0.042(2) -0.0056(17) 0.0025(16) 0.0027(16)
C8 0.081(3) 0.060(3) 0.041(2) -0.016(2) -0.012(2) 0.025(3)
C14 0.040(2) 0.055(2) 0.066(3) 0.016(2) -0.006(2) 0.0034(19)
C13 0.035(2) 0.0403(19) 0.067(3) 0.0059(18) -0.0007(19) -0.0063(16)
C16 0.041(2) 0.045(2) 0.106(4) -0.017(2) -0.013(2) 0.0034(18)

loop_
_atom_type_symbol
_atom_type_description
_atom_type_scat_dispersion_real
_atom_type_scat_dispersion_imag
_atom_type_scat_source
C C 0.0033 0.0016 'International Tables Vol C Tables 4.2.6.8 and 6.1.1.4'
H H 0.0000 0.0000 'International Tables Vol C Tables 4.2.6.8 and 6.1.1.4'
N N 0.0061 0.0033 'International Tables Vol C Tables 4.2.6.8 and 6.1.1.4'
O O 0.0106 0.0060 'International Tables Vol C Tables 4.2.6.8 and 6.1.1.4'
Co Co 0.3494 0.9721 'International Tables Vol C Tables 4.2.6.8 and 6.1.1.4'

loop_
_geom_angle_atom_site_label_1
_geom_angle_atom_site_label_2
_geom_angle_atom_site_label_3
_geom_angle
_geom_angle_site_symmetry_1
_geom_angle_site_symmetry_3
C8 O4 Co1 94.4(3) . 7_566
C8 O3 Co1 85.3(3) . 7_566
C17 N2 C21 116.0(4) . .
C17 N2 Co1 120.2(3) . 1_655
C21 N2 Co1 123.8(3) . 1_655
N2 C21 C20 122.7(4) . .
N2 C21 H21 118.6 . .
C20 C21 H21 118.6 . .
N2 C17 C18 123.6(4) . .
N2 C17 H17 118.2 . .
C18 C17 H17 118.2 . .
C19 C18 C17 120.4(4) . .
C19 C18 H18 119.8 . .
C17 C18 H18 119.8 . .
C19 C20 C21 121.0(4) . .
C19 C20 H20 119.5 . .
C21 C20 H20 119.5 . .
C20 C19 C18 116.2(4) . .
C20 C19 C16 121.2(4) . .
C18 C19 C16 122.5(4) . .
O1 Co1 O4 110.2(2) . 7_565
O1 Co1 N2 94.77(15) . 1_455
O4 Co1 N2 99.23(18) 7_565 1_455
O1 Co1 N1 104.08(18) . .
O4 Co1 N1 137.86(14) 7_565 .
N2 Co1 N1 101.7(2) 1_455 .
O1 Co1 O3 166.14(16) . 7_565
O4 Co1 O3 59.4(2) 7_565 7_565
N2 Co1 O3 95.96(17) 1_455 7_565
N1 Co1 O3 82.28(18) . 7_565
O1 Co1 C8 138.6(2) . 7_565
O4 Co1 C8 29.43(15) 7_565 7_565
N2 Co1 C8 100.09(14) 1_455 7_565
N1 Co1 C8 110.28(16) . 7_565
O3 Co1 C8 30.00(18) 7_565 7_565
C6 C5 C4 121.0(4) . .
C6 C5 H5 119.5 . .
C4 C5 H5 119.5 . .
C9 N1 C13 116.2(3) . .
C9 N1 Co1 118.3(3) . .
C13 N1 Co1 124.9(3) . .
C7 O1 Co1 100.6(3) . .
C3 C2 C1 119.7(4) . .
C3 C2 H2 120.2 . .
C1 C2 H2 120.2 . .
C3 C4 C5 120.2(4) . .
C3 C4 H4 119.9 . .
C5 C4 H4 119.9 . .
C14 C15 C16 113.0(4) . .
C14 C15 H15A 109.0 . .
C16 C15 H15A 109.0 . .
C14 C15 H15B 109.0 . .
C16 C15 H15B 109.0 . .
H15A C15 H15B 107.8 . .
C13 C12 C11 120.2(4) . .
C13 C12 H12 119.9 . .
C11 C12 H12 119.9 . .
O2 C7 O1 122.0(4) . .
O2 C7 C6 120.3(4) . .
O1 C7 C6 117.7(3) . .
C4 C3 C2 120.0(4) . .
C4 C3 C8 119.5(4) . .
C2 C3 C8 120.4(4) . .
C5 C6 C1 119.0(4) . .
C5 C6 C7 120.2(4) . .
C1 C6 C7 120.8(3) . .
C9 C10 C11 120.4(3) . .
C9 C10 H10 119.8 . .
C11 C10 H10 119.8 . .
C10 C11 C12 116.0(3) . .
C10 C11 C14 121.9(3) . .
C12 C11 C14 122.1(4) . .
N1 C9 C10 123.5(4) . .
N1 C9 H9 118.2 . .
C10 C9 H9 118.2 . .
C6 C1 C2 120.1(4) . .
C6 C1 H1 119.9 . .
C2 C1 H1 119.9 . .
O4 C8 O3 120.6(4) . .
O4 C8 C3 120.7(4) . .
O3 C8 C3 118.5(4) . .
O4 C8 Co1 56.1(3) . 7_566
O3 C8 Co1 64.7(2) . 7_566
C3 C8 Co1 176.7(4) . 7_566
C11 C14 C15 112.5(3) . .
C11 C14 H14A 109.1 . .
C15 C14 H14A 109.1 . .
C11 C14 H14B 109.1 . .
C15 C14 H14B 109.1 . .
H14A C14 H14B 107.8 . .
N1 C13 C12 123.6(3) . .
N1 C13 H13 118.2 . .
C12 C13 H13 118.2 . .
C19 C16 C15 112.3(4) . .
C19 C16 H16A 109.1 . .
C15 C16 H16A 109.1 . .
C19 C16 H16B 109.1 . .
C15 C16 H16B 109.1 . .
H16A C16 H16B 107.9 . .

loop_
_geom_bond_atom_site_label_1
_geom_bond_atom_site_label_2
_geom_bond_distance
_geom_bond_site_symmetry_2
O4 C8 1.225(6) .
O4 Co1 2.071(5) 7_566
O3 C8 1.247(6) .
O3 Co1 2.255(8) 7_566
N2 C17 1.335(6) .
N2 C21 1.336(6) .
N2 Co1 2.083(5) 1_655
C21 C20 1.377(6) .
C21 H21 0.9300 .
C17 C18 1.370(6) .
C17 H17 0.9300 .
C18 C19 1.369(7) .
C18 H18 0.9300 .
C20 C19 1.366(7) .
C20 H20 0.9300 .
C19 C16 1.502(6) .
Co1 O1 2.012(6) .
Co1 O4 2.071(5) 7_565
Co1 N2 2.083(5) 1_455
Co1 N1 2.085(5) .
Co1 O3 2.255(8) 7_565
Co1 C8 2.486(9) 7_565
C5 C6 1.374(6) .
C5 C4 1.379(7) .
C5 H5 0.9300 .
N1 C9 1.329(5) .
N1 C13 1.339(5) .
O1 C7 1.263(5) .
O2 C7 1.246(5) .
C2 C3 1.382(6) .
C2 C1 1.394(7) .
C2 H2 0.9300 .
C4 C3 1.368(6) .
C4 H4 0.9300 .
C15 C14 1.505(7) .
C15 C16 1.533(6) .
C15 H15A 0.9700 .
C15 H15B 0.9700 .
C12 C13 1.360(6) .
C12 C11 1.387(6) .
C12 H12 0.9300 .
C7 C6 1.495(7) .
C3 C8 1.517(7) .
C6 C1 1.387(5) .
C10 C9 1.366(6) .
C10 C11 1.379(6) .
C10 H10 0.9300 .
C11 C14 1.495(6) .
C9 H9 0.9300 .
C1 H1 0.9300 .
C8 Co1 2.486(9) 7_566
C14 H14A 0.9700 .
C14 H14B 0.9700 .
C13 H13 0.9300 .
C16 H16A 0.9700 .
C16 H16B 0.9700 .
